data_1529674
loop_
_publ_author_name
'Boller, H.'
'Quint, R.'

_publ_section_title
;
 On the crystal structure of Hollandite-like Tlx V5 O8. Evidence for
 one-dimensional cation order
;
_journal_name_full 'Solid State Ionics'
_journal_page_first 254
_journal_page_last 256
_journal_volume 28
_journal_year 1988
_chemical_formula_sum 'S8 Tl0.83 V5'
_chemical_name_systematic 'Tl0.83 V5 S8'
_space_group_IT_number 12
_symmetry_space_group_name_Hall '-C 2y'
_symmetry_space_group_name_H-M 'C 1 2/m 1'
_cell_angle_alpha 90
_cell_angle_beta 103.95
_cell_angle_gamma 90
_cell_formula_units_Z 2
_cell_length_a 17.49
_cell_length_b 3.297
_cell_length_c 8.511
_cell_volume 476.308
_citation_journal_id_ASTM SSIOD3
_cod_data_source_file Boller_SSIOD3_1988_1682.cif
_cod_data_source_block S8Tl0.83V5
_cod_original_cell_volume 476.3079
_cod_database_code 1529674

loop_
_symmetry_equiv_pos_as_xyz
x,y,z
-x,y,-z
-x,-y,-z
x,-y,z
x+1/2,y+1/2,z
-x+1/2,y+1/2,-z
-x+1/2,-y+1/2,-z
x+1/2,-y+1/2,z

loop_
_atom_site_label
_atom_site_type_symbol
_atom_site_fract_x
_atom_site_fract_y
_atom_site_fract_z
_atom_site_occupancy
_atom_site_U_iso_or_equiv
Tl1 Tl+1 0 0 0 0.835 0.0
V2 V+3 0.7905 0 0.1454 1 0.0
V3 V+3 0.1504 0 0.4913 1 0.0
S2 S-2 0.2594 0 0.341 1 0.0
S4 S-2 0.9261 0 0.3239 1 0.0
S1 S-2 0.6609 0 0.0015 1 0.0
V1 V+3 0 0.5 0.5 1 0.0
S3 S-2 0.5851 0 0.3169 1 0.0
